data_7024260
loop_
_publ_author_name
'Seidel, Wolfram W.'
'Meel, Matthias J.'
'Hupka, Florian'
'Weigand, Jan J.'

_publ_section_title
;
 Acetylenedithiolate as directional bridging ligand in cobalt(I) alkyne
 platinum dithiolato bimetallic complexes.
;
_journal_issue 2
_journal_name_full 'Dalton transactions (Cambridge, England : 2003)'
_journal_page_first 624
_journal_page_last 631
_journal_paper_doi 10.1039/b913859e
_journal_volume 39
_journal_year 2010
_chemical_formula_moiety ' C23 H47 Co P3 S2 Si, F6 P '
_chemical_formula_sum 'C23 H47 Co F6 P4 S2 Si'
_chemical_formula_weight 712.63
_chemical_name_systematic
;
?
;
_space_group_IT_number 14
_symmetry_cell_setting monoclinic
_symmetry_space_group_name_Hall '-P 2ybc'
_symmetry_space_group_name_H-M 'P 1 21/c 1'
_atom_sites_solution_hydrogens geom
_atom_sites_solution_primary direct
_atom_sites_solution_secondary difmap
_audit_creation_method SHELXL-97
_cell_angle_alpha 90.00
_cell_angle_beta 101.5140(10)
_cell_angle_gamma 90.00
_cell_formula_units_Z 4
_cell_length_a 11.7241(7)
_cell_length_b 23.9821(14)
_cell_length_c 12.5138(8)
_cell_measurement_reflns_used 900
_cell_measurement_temperature 153(2)
_cell_measurement_theta_max 22.5
_cell_measurement_theta_min 1
_cell_volume 3447.7(4)
_computing_cell_refinement 'APEX2(Bruker AXS, 2007)'
_computing_data_collection 'APEX2(Bruker AXS, 2007)'
_computing_data_reduction 'SAINT,SADABS (Bruker AXS, 2007 )'
_computing_molecular_graphics
;
ORTEP3,L.J. Farrugia, J. Appl. Cryst. (1997) 30, 565
;
_computing_structure_refinement
;
SHELXL-97, G. M. Sheldrick, Acta Cryst. (2008) A64, 112-122
;
_computing_structure_solution
;
SHELXS-97 , G. M. Sheldrick, Acta Cryst. (2008) A64, 112-122
;
_diffrn_ambient_temperature 153(1)
_diffrn_detector_area_resol_mean 80
_diffrn_measured_fraction_theta_full 1.000
_diffrn_measured_fraction_theta_max 0.998
_diffrn_measurement_device_type 'CCD area detector'
_diffrn_measurement_method 'Omega and Phi scans'
_diffrn_radiation_monochromator graphite
_diffrn_radiation_source 'rotating anode'
_diffrn_radiation_type MoK\a
_diffrn_radiation_wavelength 0.71073
_diffrn_reflns_av_R_equivalents 0.0305
_diffrn_reflns_av_sigmaI/netI 0.0440
_diffrn_reflns_limit_h_max 14
_diffrn_reflns_limit_h_min -15
_diffrn_reflns_limit_k_max 31
_diffrn_reflns_limit_k_min -28
_diffrn_reflns_limit_l_max 16
_diffrn_reflns_limit_l_min -15
_diffrn_reflns_number 18610
_diffrn_reflns_theta_full 25.00
_diffrn_reflns_theta_max 27.88
_diffrn_reflns_theta_min 1.70
_exptl_absorpt_coefficient_mu 0.885
_exptl_absorpt_correction_T_max 0.9739
_exptl_absorpt_correction_T_min 0.8861
_exptl_absorpt_correction_type multi-scan
_exptl_absorpt_process_details
;
Corrections were done with the SADABS program, utilizing the none merged
raw data obtained from the integration process. Integration and final cell
refinement were done with SAINT.

SADABS reports ratio of Tmin/Tmax = 0.784003

;
_exptl_crystal_colour 'dark green'
_exptl_crystal_density_diffrn 1.373
_exptl_crystal_density_method 'not measured'
_exptl_crystal_description rod
_exptl_crystal_F_000 1488
_exptl_crystal_size_max 0.14
_exptl_crystal_size_mid 0.03
_exptl_crystal_size_min 0.03
_refine_diff_density_max 0.582
_refine_diff_density_min -0.563
_refine_diff_density_rms 0.065
_refine_ls_extinction_method none
_refine_ls_goodness_of_fit_ref 1.022
_refine_ls_hydrogen_treatment noref
_refine_ls_matrix_type full
_refine_ls_number_parameters 346
_refine_ls_number_reflns 8208
_refine_ls_number_restraints 0
_refine_ls_restrained_S_all 1.022
_refine_ls_R_factor_all 0.0561
_refine_ls_R_factor_gt 0.0370
_refine_ls_shift/su_max 0.001
_refine_ls_shift/su_mean 0.000
_refine_ls_structure_factor_coef Fsqd
_refine_ls_weighting_details 'calc w=1/[\s^2^(Fo^2^)+(0.0469P)^2^+0.3905P] where P=(Fo^2^+2Fc^2^)/3'
_refine_ls_weighting_scheme calc
_refine_ls_wR_factor_gt 0.0868
_refine_ls_wR_factor_ref 0.0953
_reflns_number_gt 6253
_reflns_number_total 8208
_reflns_threshold_expression >2sigma(I)
_cod_data_source_file b913859e.txt
_cod_data_source_block sad
_cod_original_sg_symbol_H-M 'P 21/c'
_cod_database_code 7024260

loop_
_symmetry_equiv_pos_as_xyz
'x, y, z'
'-x, y+1/2, -z+1/2'
'-x, -y, -z'
'x, -y-1/2, z-1/2'

loop_
_atom_site_label
_atom_site_type_symbol
_atom_site_fract_x
_atom_site_fract_y
_atom_site_fract_z
_atom_site_U_iso_or_equiv
_atom_site_adp_type
_atom_site_occupancy
_atom_site_symmetry_multiplicity
_atom_site_calc_flag
_atom_site_refinement_flags
Co1 Co 0.26170(2) 0.117892(11) 0.22310(2) 0.01921(8) Uani 1 1 d .
P2 P 0.15422(5) 0.19477(2) 0.19851(5) 0.02451(13) Uani 1 1 d .
S1 S 0.47279(5) 0.02900(2) 0.19737(5) 0.02934(14) Uani 1 1 d .
P3 P 0.32919(5) 0.11305(2) 0.39543(5) 0.02759(14) Uani 1 1 d .
P1 P 0.12723(5) 0.05599(2) 0.22486(5) 0.02777(14) Uani 1 1 d .
Si1 Si 0.65790(5) 0.18509(3) -0.16692(5) 0.02644(14) Uani 1 1 d .
S2 S 0.41022(5) 0.19039(2) 0.06270(5) 0.03173(14) Uani 1 1 d .
C2 C 0.36828(18) 0.13776(9) 0.13764(18) 0.0229(4) Uani 1 1 d .
C1 C 0.38665(18) 0.08676(9) 0.17711(18) 0.0233(5) Uani 1 1 d .
C9 C 0.69037(18) -0.00147(9) 0.17943(18) 0.0247(5) Uani 1 1 d .
C20 C 0.2356(2) 0.25821(9) 0.2435(2) 0.0367(6) Uani 1 1 d .
H20A H 0.1869 0.2908 0.2195 0.055 Uiso 1 1 calc R
H20B H 0.3057 0.2596 0.2120 0.055 Uiso 1 1 calc R
H20C H 0.2581 0.2583 0.3233 0.055 Uiso 1 1 calc R
C4 C 0.55874(19) 0.20942(9) -0.07525(19) 0.0270(5) Uani 1 1 d .
H4A H 0.5968 0.2407 -0.0300 0.032 Uiso 1 1 calc R
H4B H 0.4861 0.2239 -0.1211 0.032 Uiso 1 1 calc R
C3 C 0.5275(2) 0.16428(9) -0.0001(2) 0.0303(5) Uani 1 1 d .
H3A H 0.5964 0.1550 0.0570 0.036 Uiso 1 1 calc R
H3B H 0.5021 0.1301 -0.0424 0.036 Uiso 1 1 calc R
C14 C 0.7520(2) -0.00827(10) 0.2852(2) 0.0320(5) Uani 1 1 d .
H14 H 0.7407 0.0171 0.3405 0.038 Uiso 1 1 calc R
C19 C 0.0985(2) 0.20996(10) 0.0547(2) 0.0343(6) Uani 1 1 d .
H19A H 0.0553 0.2452 0.0480 0.051 Uiso 1 1 calc R
H19B H 0.0467 0.1798 0.0221 0.051 Uiso 1 1 calc R
H19C H 0.1637 0.2131 0.0167 0.051 Uiso 1 1 calc R
C8 C 0.6071(2) 0.04630(10) 0.1513(2) 0.0336(5) Uani 1 1 d .
H8A H 0.5904 0.0527 0.0716 0.040 Uiso 1 1 calc R
H8B H 0.6416 0.0808 0.1877 0.040 Uiso 1 1 calc R
C13 C 0.8301(2) -0.05209(11) 0.3109(2) 0.0370(6) Uani 1 1 d .
H13 H 0.8721 -0.0565 0.3836 0.044 Uiso 1 1 calc R
C17 C 0.1758(2) -0.01546(9) 0.2150(2) 0.0406(6) Uani 1 1 d .
H17A H 0.2339 -0.0248 0.2804 0.061 Uiso 1 1 calc R
H17B H 0.2104 -0.0194 0.1504 0.061 Uiso 1 1 calc R
H17C H 0.1092 -0.0408 0.2091 0.061 Uiso 1 1 calc R
C22 C 0.4719(2) 0.14500(12) 0.4189(2) 0.0452(7) Uani 1 1 d .
H22A H 0.5024 0.1479 0.4975 0.068 Uiso 1 1 calc R
H22B H 0.4660 0.1823 0.3863 0.068 Uiso 1 1 calc R
H22C H 0.5245 0.1221 0.3855 0.068 Uiso 1 1 calc R
C21 C 0.2562(3) 0.15030(11) 0.4893(2) 0.0438(7) Uani 1 1 d .
H21A H 0.2965 0.1430 0.5645 0.066 Uiso 1 1 calc R
H21B H 0.1754 0.1375 0.4795 0.066 Uiso 1 1 calc R
H21C H 0.2575 0.1904 0.4746 0.066 Uiso 1 1 calc R
C6 C 0.7924(2) 0.15587(12) -0.0810(2) 0.0468(7) Uani 1 1 d .
H6A H 0.7723 0.1235 -0.0406 0.070 Uiso 1 1 calc R
H6B H 0.8296 0.1843 -0.0294 0.070 Uiso 1 1 calc R
H6C H 0.8461 0.1444 -0.1276 0.070 Uiso 1 1 calc R
F6 F 0.96952(19) 0.15599(8) 0.51670(19) 0.0870(7) Uani 1 1 d .
C12 C 0.8470(2) -0.08911(10) 0.2318(2) 0.0402(7) Uani 1 1 d .
H12 H 0.9008 -0.1189 0.2497 0.048 Uiso 1 1 calc R
C18 C 0.0240(2) 0.20499(11) 0.2552(2) 0.0407(6) Uani 1 1 d .
H18A H 0.0440 0.2012 0.3348 0.061 Uiso 1 1 calc R
H18B H -0.0345 0.1769 0.2251 0.061 Uiso 1 1 calc R
H18C H -0.0076 0.2423 0.2363 0.061 Uiso 1 1 calc R
C5 C 0.5780(2) 0.13078(11) -0.2588(2) 0.0434(7) Uani 1 1 d .
H5A H 0.6241 0.1198 -0.3126 0.065 Uiso 1 1 calc R
H5B H 0.5029 0.1458 -0.2965 0.065 Uiso 1 1 calc R
H5C H 0.5648 0.0982 -0.2157 0.065 Uiso 1 1 calc R
C16 C 0.0466(2) 0.05340(11) 0.3341(3) 0.0462(7) Uani 1 1 d .
H16A H -0.0151 0.0253 0.3170 0.069 Uiso 1 1 calc R
H16B H 0.0118 0.0900 0.3418 0.069 Uiso 1 1 calc R
H16C H 0.0993 0.0435 0.4025 0.069 Uiso 1 1 calc R
C23 C 0.3606(2) 0.04553(10) 0.4600(2) 0.0413(6) Uani 1 1 d .
H23A H 0.4083 0.0236 0.4194 0.062 Uiso 1 1 calc R
H23B H 0.2875 0.0258 0.4603 0.062 Uiso 1 1 calc R
H23C H 0.4030 0.0507 0.5351 0.062 Uiso 1 1 calc R
C11 C 0.7855(2) -0.08280(11) 0.1263(2) 0.0439(7) Uani 1 1 d .
H11 H 0.7970 -0.1083 0.0713 0.053 Uiso 1 1 calc R
C15 C 0.0111(2) 0.06098(11) 0.1041(3) 0.0483(7) Uani 1 1 d .
H15A H -0.0432 0.0299 0.1034 0.072 Uiso 1 1 calc R
H15B H 0.0448 0.0594 0.0384 0.072 Uiso 1 1 calc R
H15C H -0.0305 0.0963 0.1055 0.072 Uiso 1 1 calc R
C10 C 0.7072(2) -0.03941(11) 0.1007(2) 0.0364(6) Uani 1 1 d .
H10 H 0.6644 -0.0356 0.0282 0.044 Uiso 1 1 calc R
C7 C 0.6931(2) 0.24572(11) -0.2474(2) 0.0446(7) Uani 1 1 d .
H7A H 0.7356 0.2737 -0.1979 0.067 Uiso 1 1 calc R
H7B H 0.6208 0.2621 -0.2883 0.067 Uiso 1 1 calc R
H7C H 0.7414 0.2333 -0.2984 0.067 Uiso 1 1 calc R
P4 P 0.84645(6) 0.13089(3) 0.52350(6) 0.03744(17) Uani 1 1 d .
F2 F 0.90336(15) 0.07040(7) 0.53075(15) 0.0595(5) Uani 1 1 d .
F1 F 0.87848(16) 0.13599(8) 0.65322(14) 0.0623(5) Uani 1 1 d .
F3 F 0.81479(18) 0.12527(7) 0.39395(14) 0.0665(5) Uani 1 1 d .
F4 F 0.7883(2) 0.18981(9) 0.51633(16) 0.1073(10) Uani 1 1 d .
F5 F 0.72643(16) 0.10186(12) 0.53149(19) 0.0981(8) Uani 1 1 d .

loop_
_atom_site_aniso_label
_atom_site_aniso_U_11
_atom_site_aniso_U_22
_atom_site_aniso_U_33
_atom_site_aniso_U_23
_atom_site_aniso_U_13
_atom_site_aniso_U_12
Co1 0.01867(14) 0.01835(14) 0.02174(15) 0.00040(11) 0.00677(11) 0.00093(11)
P2 0.0236(3) 0.0202(3) 0.0312(3) 0.0015(2) 0.0091(2) 0.0037(2)
S1 0.0262(3) 0.0270(3) 0.0373(3) 0.0054(2) 0.0122(2) 0.0079(2)
P3 0.0337(3) 0.0258(3) 0.0230(3) 0.0007(2) 0.0049(2) 0.0028(2)
P1 0.0243(3) 0.0220(3) 0.0389(4) -0.0030(2) 0.0109(3) -0.0029(2)
Si1 0.0239(3) 0.0307(3) 0.0257(3) 0.0030(3) 0.0073(3) 0.0017(3)
S2 0.0313(3) 0.0285(3) 0.0406(4) 0.0090(3) 0.0194(3) 0.0045(2)
C2 0.0198(10) 0.0278(11) 0.0222(11) 0.0011(9) 0.0067(9) -0.0004(9)
C1 0.0207(10) 0.0258(11) 0.0241(11) -0.0022(9) 0.0067(9) 0.0028(8)
C9 0.0191(10) 0.0247(11) 0.0310(12) 0.0048(9) 0.0067(9) 0.0020(8)
C20 0.0436(15) 0.0230(12) 0.0444(15) -0.0036(11) 0.0107(12) -0.0011(10)
C4 0.0270(11) 0.0276(12) 0.0291(12) 0.0072(9) 0.0118(10) 0.0050(9)
C3 0.0296(12) 0.0307(12) 0.0351(13) 0.0066(10) 0.0172(10) 0.0052(10)
C14 0.0342(13) 0.0343(13) 0.0284(12) -0.0010(10) 0.0086(10) -0.0020(10)
C19 0.0297(13) 0.0350(13) 0.0373(14) 0.0075(11) 0.0045(11) 0.0054(10)
C8 0.0288(12) 0.0327(13) 0.0424(14) 0.0106(11) 0.0148(11) 0.0086(10)
C13 0.0282(12) 0.0417(15) 0.0379(15) 0.0159(12) -0.0015(11) -0.0028(11)
C17 0.0438(15) 0.0224(12) 0.0585(18) -0.0068(12) 0.0171(13) -0.0033(11)
C22 0.0387(15) 0.0520(17) 0.0382(15) -0.0022(13) -0.0083(12) -0.0078(13)
C21 0.0617(18) 0.0414(15) 0.0305(14) -0.0048(12) 0.0149(13) 0.0109(13)
C6 0.0311(14) 0.0605(19) 0.0458(16) -0.0063(14) 0.0005(12) 0.0139(13)
F6 0.0908(15) 0.0800(14) 0.1077(18) -0.0231(13) 0.0618(13) -0.0440(12)
C12 0.0258(12) 0.0243(12) 0.069(2) 0.0117(13) 0.0067(13) 0.0042(10)
C18 0.0372(14) 0.0353(14) 0.0557(17) 0.0023(12) 0.0242(13) 0.0116(11)
C5 0.0457(16) 0.0482(16) 0.0367(15) -0.0053(12) 0.0091(13) -0.0056(13)
C16 0.0421(15) 0.0356(14) 0.070(2) 0.0000(13) 0.0333(14) -0.0073(12)
C23 0.0525(16) 0.0392(14) 0.0326(14) 0.0091(11) 0.0097(12) 0.0120(13)
C11 0.0383(15) 0.0338(14) 0.0595(19) -0.0150(13) 0.0092(13) 0.0091(11)
C15 0.0364(15) 0.0410(16) 0.0609(19) -0.0089(14) -0.0059(14) -0.0088(12)
C10 0.0312(13) 0.0429(15) 0.0329(14) -0.0092(11) 0.0009(11) 0.0060(11)
C7 0.0526(17) 0.0469(16) 0.0412(16) 0.0042(13) 0.0259(13) -0.0045(13)
P4 0.0382(4) 0.0420(4) 0.0363(4) 0.0089(3) 0.0173(3) 0.0139(3)
F2 0.0649(12) 0.0437(9) 0.0672(12) 0.0088(8) 0.0071(9) 0.0169(8)
F1 0.0680(12) 0.0832(13) 0.0361(9) 0.0045(9) 0.0114(8) 0.0226(10)
F3 0.0975(15) 0.0652(12) 0.0379(10) 0.0058(8) 0.0161(10) 0.0327(10)
F4 0.191(3) 0.0823(14) 0.0522(12) 0.0125(11) 0.0337(15) 0.0974(16)
F5 0.0362(11) 0.172(2) 0.0902(17) 0.0132(16) 0.0222(11) -0.0050(13)

loop_
_atom_type_symbol
_atom_type_description
_atom_type_scat_dispersion_real
_atom_type_scat_dispersion_imag
_atom_type_scat_source
C C 0.0033 0.0016 'International Tables Vol C Tables 4.2.6.8 and 6.1.1.4'
H H 0.0000 0.0000 'International Tables Vol C Tables 4.2.6.8 and 6.1.1.4'
F F 0.0171 0.0103 'International Tables Vol C Tables 4.2.6.8 and 6.1.1.4'
Si Si 0.0817 0.0704 'International Tables Vol C Tables 4.2.6.8 and 6.1.1.4'
P P 0.1023 0.0942 'International Tables Vol C Tables 4.2.6.8 and 6.1.1.4'
S S 0.1246 0.1234 'International Tables Vol C Tables 4.2.6.8 and 6.1.1.4'
Co Co 0.3494 0.9721 'International Tables Vol C Tables 4.2.6.8 and 6.1.1.4'

loop_
_geom_angle_atom_site_label_1
_geom_angle_atom_site_label_2
_geom_angle_atom_site_label_3
_geom_angle
C1 Co1 C2 41.84(9)
C1 Co1 P3 97.80(7)
C2 Co1 P3 115.84(7)
C1 Co1 P1 110.61(7)
C2 Co1 P1 138.91(7)
P3 Co1 P1 94.34(3)
C1 Co1 P2 139.52(7)
C2 Co1 P2 97.78(7)
P3 Co1 P2 105.63(2)
P1 Co1 P2 100.15(2)
C20 P2 C19 101.54(12)
C20 P2 C18 101.24(12)
C19 P2 C18 101.21(12)
C20 P2 Co1 113.72(8)
C19 P2 Co1 112.59(8)
C18 P2 Co1 123.62(9)
C1 S1 C8 106.91(10)
C22 P3 C23 101.94(13)
C22 P3 C21 103.05(14)
C23 P3 C21 103.32(13)
C22 P3 Co1 106.46(9)
C23 P3 Co1 119.80(9)
C21 P3 Co1 119.70(9)
C16 P1 C17 103.67(13)
C16 P1 C15 102.22(15)
C17 P1 C15 101.39(13)
C16 P1 Co1 121.42(9)
C17 P1 Co1 113.99(9)
C15 P1 Co1 111.73(10)
C6 Si1 C7 110.71(14)
C6 Si1 C5 110.96(13)
C7 Si1 C5 110.55(13)
C6 Si1 C4 108.65(12)
C7 Si1 C4 108.55(11)
C5 Si1 C4 107.31(12)
C2 S2 C3 107.94(10)
C1 C2 S2 148.13(18)
C1 C2 Co1 68.05(13)
S2 C2 Co1 143.80(13)
C2 C1 S1 148.93(18)
C2 C1 Co1 70.11(13)
S1 C1 Co1 140.40(13)
C10 C9 C14 118.8(2)
C10 C9 C8 120.9(2)
C14 C9 C8 120.3(2)
P2 C20 H20A 109.5
P2 C20 H20B 109.5
H20A C20 H20B 109.5
P2 C20 H20C 109.5
H20A C20 H20C 109.5
H20B C20 H20C 109.5
C3 C4 Si1 114.16(15)
C3 C4 H4A 108.7
Si1 C4 H4A 108.7
C3 C4 H4B 108.7
Si1 C4 H4B 108.7
H4A C4 H4B 107.6
C4 C3 S2 108.42(15)
C4 C3 H3A 110.0
S2 C3 H3A 110.0
C4 C3 H3B 110.0
S2 C3 H3B 110.0
H3A C3 H3B 108.4
C9 C14 C13 120.2(2)
C9 C14 H14 119.9
C13 C14 H14 119.9
P2 C19 H19A 109.5
P2 C19 H19B 109.5
H19A C19 H19B 109.5
P2 C19 H19C 109.5
H19A C19 H19C 109.5
H19B C19 H19C 109.5
C9 C8 S1 108.28(16)
C9 C8 H8A 110.0
S1 C8 H8A 110.0
C9 C8 H8B 110.0
S1 C8 H8B 110.0
H8A C8 H8B 108.4
C12 C13 C14 120.4(2)
C12 C13 H13 119.8
C14 C13 H13 119.8
P1 C17 H17A 109.5
P1 C17 H17B 109.5
H17A C17 H17B 109.5
P1 C17 H17C 109.5
H17A C17 H17C 109.5
H17B C17 H17C 109.5
P3 C22 H22A 109.5
P3 C22 H22B 109.5
H22A C22 H22B 109.5
P3 C22 H22C 109.5
H22A C22 H22C 109.5
H22B C22 H22C 109.5
P3 C21 H21A 109.5
P3 C21 H21B 109.5
H21A C21 H21B 109.5
P3 C21 H21C 109.5
H21A C21 H21C 109.5
H21B C21 H21C 109.5
Si1 C6 H6A 109.5
Si1 C6 H6B 109.5
H6A C6 H6B 109.5
Si1 C6 H6C 109.5
H6A C6 H6C 109.5
H6B C6 H6C 109.5
C13 C12 C11 119.7(2)
C13 C12 H12 120.1
C11 C12 H12 120.1
P2 C18 H18A 109.5
P2 C18 H18B 109.5
H18A C18 H18B 109.5
P2 C18 H18C 109.5
H18A C18 H18C 109.5
H18B C18 H18C 109.5
Si1 C5 H5A 109.5
Si1 C5 H5B 109.5
H5A C5 H5B 109.5
Si1 C5 H5C 109.5
H5A C5 H5C 109.5
H5B C5 H5C 109.5
P1 C16 H16A 109.5
P1 C16 H16B 109.5
H16A C16 H16B 109.5
P1 C16 H16C 109.5
H16A C16 H16C 109.5
H16B C16 H16C 109.5
P3 C23 H23A 109.5
P3 C23 H23B 109.5
H23A C23 H23B 109.5
P3 C23 H23C 109.5
H23A C23 H23C 109.5
H23B C23 H23C 109.5
C12 C11 C10 120.0(2)
C12 C11 H11 120.0
C10 C11 H11 120.0
P1 C15 H15A 109.5
P1 C15 H15B 109.5
H15A C15 H15B 109.5
P1 C15 H15C 109.5
H15A C15 H15C 109.5
H15B C15 H15C 109.5
C11 C10 C9 120.8(2)
C11 C10 H10 119.6
C9 C10 H10 119.6
Si1 C7 H7A 109.5
Si1 C7 H7B 109.5
H7A C7 H7B 109.5
Si1 C7 H7C 109.5
H7A C7 H7C 109.5
H7B C7 H7C 109.5
F4 P4 F6 92.59(14)
F4 P4 F5 91.03(15)
F6 P4 F5 176.37(13)
F4 P4 F2 178.94(14)
F6 P4 F2 88.47(11)
F5 P4 F2 87.91(12)
F4 P4 F3 90.44(10)
F6 P4 F3 90.41(12)
F5 P4 F3 89.87(12)
F2 P4 F3 89.47(9)
F4 P4 F1 90.03(10)
F6 P4 F1 89.63(12)
F5 P4 F1 90.06(12)
F2 P4 F1 90.05(10)
F3 P4 F1 179.52(10)

loop_
_geom_bond_atom_site_label_1
_geom_bond_atom_site_label_2
_geom_bond_distance
Co1 C1 1.836(2)
Co1 C2 1.862(2)
Co1 P3 2.1468(7)
Co1 P1 2.1687(6)
Co1 P2 2.2196(6)
P2 C20 1.824(2)
P2 C19 1.824(2)
P2 C18 1.825(2)
S1 C1 1.703(2)
S1 C8 1.829(2)
P3 C22 1.810(3)
P3 C23 1.814(2)
P3 C21 1.820(3)
P1 C16 1.812(3)
P1 C17 1.817(2)
P1 C15 1.825(3)
Si1 C6 1.859(3)
Si1 C7 1.861(3)
Si1 C5 1.862(3)
Si1 C4 1.882(2)
S2 C2 1.702(2)
S2 C3 1.825(2)
C2 C1 1.320(3)
C9 C10 1.384(3)
C9 C14 1.385(3)
C9 C8 1.501(3)
C20 H20A 0.9800
C20 H20B 0.9800
C20 H20C 0.9800
C4 C3 1.526(3)
C4 H4A 0.9900
C4 H4B 0.9900
C3 H3A 0.9900
C3 H3B 0.9900
C14 C13 1.389(3)
C14 H14 0.9500
C19 H19A 0.9800
C19 H19B 0.9800
C19 H19C 0.9800
C8 H8A 0.9900
C8 H8B 0.9900
C13 C12 1.373(4)
C13 H13 0.9500
C17 H17A 0.9800
C17 H17B 0.9800
C17 H17C 0.9800
C22 H22A 0.9800
C22 H22B 0.9800
C22 H22C 0.9800
C21 H21A 0.9800
C21 H21B 0.9800
C21 H21C 0.9800
C6 H6A 0.9800
C6 H6B 0.9800
C6 H6C 0.9800
F6 P4 1.5813(19)
C12 C11 1.381(4)
C12 H12 0.9500
C18 H18A 0.9800
C18 H18B 0.9800
C18 H18C 0.9800
C5 H5A 0.9800
C5 H5B 0.9800
C5 H5C 0.9800
C16 H16A 0.9800
C16 H16B 0.9800
C16 H16C 0.9800
C23 H23A 0.9800
C23 H23B 0.9800
C23 H23C 0.9800
C11 C10 1.382(3)
C11 H11 0.9500
C15 H15A 0.9800
C15 H15B 0.9800
C15 H15C 0.9800
C10 H10 0.9500
C7 H7A 0.9800
C7 H7B 0.9800
C7 H7C 0.9800
P4 F4 1.5638(18)
P4 F5 1.591(2)
P4 F2 1.5917(17)
P4 F3 1.5949(18)
P4 F1 1.5961(18)

loop_
_geom_torsion_atom_site_label_1
_geom_torsion_atom_site_label_2
_geom_torsion_atom_site_label_3
_geom_torsion_atom_site_label_4
_geom_torsion
C1 Co1 P2 C20 -62.85(14)
C2 Co1 P2 C20 -59.50(12)
P3 Co1 P2 C20 60.17(10)
P1 Co1 P2 C20 157.63(10)
C1 Co1 P2 C19 51.96(14)
C2 Co1 P2 C19 55.31(11)
P3 Co1 P2 C19 174.98(9)
P1 Co1 P2 C19 -87.56(9)
C1 Co1 P2 C18 173.93(15)
C2 Co1 P2 C18 177.28(13)
P3 Co1 P2 C18 -63.05(12)
P1 Co1 P2 C18 34.41(12)
C1 Co1 P3 C22 52.01(12)
C2 Co1 P3 C22 12.29(13)
P1 Co1 P3 C22 163.51(10)
P2 Co1 P3 C22 -94.67(10)
C1 Co1 P3 C23 -62.69(13)
C2 Co1 P3 C23 -102.41(13)
P1 Co1 P3 C23 48.82(11)
P2 Co1 P3 C23 150.63(11)
C1 Co1 P3 C21 168.09(13)
C2 Co1 P3 C21 128.37(13)
P1 Co1 P3 C21 -80.40(11)
P2 Co1 P3 C21 21.41(11)
C1 Co1 P1 C16 139.61(14)
C2 Co1 P1 C16 178.36(15)
P3 Co1 P1 C16 39.59(12)
P2 Co1 P1 C16 -67.15(12)
C1 Co1 P1 C17 14.51(13)
C2 Co1 P1 C17 53.26(15)
P3 Co1 P1 C17 -85.50(11)
P2 Co1 P1 C17 167.75(11)
C1 Co1 P1 C15 -99.70(13)
C2 Co1 P1 C15 -60.95(15)
P3 Co1 P1 C15 160.28(11)
P2 Co1 P1 C15 53.54(11)
C3 S2 C2 C1 6.7(4)
C3 S2 C2 Co1 -176.2(2)
P3 Co1 C2 C1 71.65(13)
P1 Co1 C2 C1 -61.44(16)
P2 Co1 C2 C1 -176.74(12)
C1 Co1 C2 S2 -178.3(3)
P3 Co1 C2 S2 -106.7(2)
P1 Co1 C2 S2 120.22(19)
P2 Co1 C2 S2 4.9(2)
S2 C2 C1 S1 7.2(6)
Co1 C2 C1 S1 -170.9(4)
S2 C2 C1 Co1 178.1(3)
C8 S1 C1 C2 6.5(4)
C8 S1 C1 Co1 -160.05(19)
P3 Co1 C1 C2 -120.43(12)
P1 Co1 C1 C2 141.92(12)
P2 Co1 C1 C2 4.98(18)
C2 Co1 C1 S1 172.7(3)
P3 Co1 C1 S1 52.2(2)
P1 Co1 C1 S1 -45.4(2)
P2 Co1 C1 S1 177.64(12)
C6 Si1 C4 C3 -56.7(2)
C7 Si1 C4 C3 -177.13(18)
C5 Si1 C4 C3 63.4(2)
Si1 C4 C3 S2 -168.99(12)
C2 S2 C3 C4 175.19(16)
C10 C9 C14 C13 0.8(3)
C8 C9 C14 C13 -179.2(2)
C10 C9 C8 S1 101.9(2)
C14 C9 C8 S1 -78.1(2)
C1 S1 C8 C9 173.83(16)
C9 C14 C13 C12 -0.1(4)
C14 C13 C12 C11 -0.2(4)
C13 C12 C11 C10 -0.1(4)
C12 C11 C10 C9 0.8(4)
C14 C9 C10 C11 -1.2(4)
C8 C9 C10 C11 178.8(2)
